data_4035333
loop_
_publ_author_name
'Zissimou, Georgia A.'
'Kourtellaris, Andreas'
'Manoli, Maria'
'Koutentis, Panayiotis A.'

_publ_section_title
;
 Redox Active Quinoidal 1,2,4-Benzotriazines.
;
_journal_issue 16
_journal_name_full 'The Journal of organic chemistry'
_journal_page_first 9391
_journal_page_last 9402
_journal_paper_doi 10.1021/acs.joc.8b01311
_journal_volume 83
_journal_year 2018
_chemical_formula_moiety 'C14 H8 F3 N3 O'
_chemical_formula_sum 'C14 H8 F3 N3 O'
_chemical_formula_weight 291.23
_space_group_IT_number 61
_space_group_name_Hall '-P 2ac 2ab'
_space_group_name_H-M_alt 'P b c a'
_symmetry_cell_setting orthorhombic
_symmetry_space_group_name_H-M 'P b c a'
_atom_sites_solution_hydrogens geom
_atom_sites_solution_primary direct
_atom_sites_solution_secondary difmap
_audit_creation_method SHELXL-97
_cell_angle_alpha 90.00
_cell_angle_beta 90.00
_cell_angle_gamma 90.00
_cell_formula_units_Z 8
_cell_length_a 15.4804(4)
_cell_length_b 7.6884(2)
_cell_length_c 20.7339(6)
_cell_measurement_reflns_used 7527
_cell_measurement_temperature 100.3(4)
_cell_measurement_theta_max 72.2440
_cell_measurement_theta_min 6.7400
_cell_volume 2467.74(12)
_computing_structure_refinement 'SHELXL-97 (Sheldrick, 1997)'
_computing_structure_solution 'SHELXS-97 (Sheldrick, 1990)'
_diffrn_ambient_temperature 100(2)
_diffrn_detector_area_resol_mean 10.4223
_diffrn_measured_fraction_theta_full 1.000
_diffrn_measured_fraction_theta_max 1.000
_diffrn_measurement_device_type 'SuperNova, Dual, Cu at zero, Atlas'
_diffrn_measurement_method '\w scans'
_diffrn_radiation_monochromator mirror
_diffrn_radiation_source 'SuperNova (cU) X-ray Source'
_diffrn_radiation_type CuK\a
_diffrn_radiation_wavelength 1.54184
_diffrn_reflns_av_R_equivalents 0.0340
_diffrn_reflns_av_sigmaI/netI 0.0152
_diffrn_reflns_limit_h_max 18
_diffrn_reflns_limit_h_min -18
_diffrn_reflns_limit_k_max 9
_diffrn_reflns_limit_k_min -8
_diffrn_reflns_limit_l_max 24
_diffrn_reflns_limit_l_min -24
_diffrn_reflns_number 15140
_diffrn_reflns_theta_full 66.99
_diffrn_reflns_theta_max 66.99
_diffrn_reflns_theta_min 4.26
_exptl_absorpt_coefficient_mu 1.161
_exptl_absorpt_correction_T_max 1.00000
_exptl_absorpt_correction_T_min 0.65487
_exptl_absorpt_correction_type multi-scan
_exptl_absorpt_process_details 'Empirical absorption correction (CrysAlis RED, Oxford Diffraction)'
_exptl_crystal_colour 'dark brown'
_exptl_crystal_density_diffrn 1.568
_exptl_crystal_density_method 'not measured'
_exptl_crystal_description rods
_exptl_crystal_F_000 1184
_exptl_crystal_size_max 0.33
_exptl_crystal_size_mid 0.03
_exptl_crystal_size_min 0.01
_refine_diff_density_max 0.244
_refine_diff_density_min -0.280
_refine_diff_density_rms 0.053
_refine_ls_extinction_method none
_refine_ls_goodness_of_fit_ref 1.106
_refine_ls_hydrogen_treatment constr
_refine_ls_matrix_type full
_refine_ls_number_parameters 190
_refine_ls_number_reflns 2198
_refine_ls_number_restraints 0
_refine_ls_restrained_S_all 1.106
_refine_ls_R_factor_all 0.0396
_refine_ls_R_factor_gt 0.0366
_refine_ls_shift/su_max 0.000
_refine_ls_shift/su_mean 0.000
_refine_ls_structure_factor_coef Fsqd
_refine_ls_weighting_details 'calc w=1/[\s^2^(Fo^2^)+(0.0634P)^2^+0.6415P] where P=(Fo^2^+2Fc^2^)/3'
_refine_ls_weighting_scheme calc
_refine_ls_wR_factor_gt 0.1002
_refine_ls_wR_factor_ref 0.1035
_reflns_number_gt 1983
_reflns_number_total 2198
_reflns_threshold_expression >2sigma(I)
_cod_data_source_file jo8b01311_si_003.cif
_cod_data_source_block shelxl
_cod_depositor_comments
;
The following automatic conversions were performed:

data item '_symmetry_cell_setting' value 'Orthorhombic' was changed
to 'orthorhombic' in accordance with the
/home/data/users/saulius/crontab/automatic-downloads/current/ACS/lib/dictionaries/cif_core.dic
dictionary named 'cif_core.dic' version 2.4.2 last updated on
2011-04-26.

Automatic conversion script
Id: cif_fix_values 6909 2019-04-08 15:41:33Z antanas 
;
_cod_database_code 4035333

loop_
_symmetry_equiv_pos_as_xyz
'x, y, z'
'-x+1/2, -y, z+1/2'
'-x, y+1/2, -z+1/2'
'x+1/2, -y+1/2, -z'
'-x, -y, -z'
'x-1/2, y, -z-1/2'
'x, -y-1/2, z-1/2'
'-x-1/2, y-1/2, z'

loop_
_atom_site_label
_atom_site_type_symbol
_atom_site_fract_x
_atom_site_fract_y
_atom_site_fract_z
_atom_site_U_iso_or_equiv
_atom_site_adp_type
_atom_site_occupancy
_atom_site_symmetry_multiplicity
_atom_site_calc_flag
_atom_site_refinement_flags
C1 C 0.56576(9) 0.22635(17) 0.61885(6) 0.0225(3) Uani 1 1 d .
C2 C 0.43405(9) 0.11035(17) 0.60024(6) 0.0221(3) Uani 1 1 d .
C3 C 0.42158(8) 0.08830(17) 0.66998(6) 0.0203(3) Uani 1 1 d .
C4 C 0.35204(8) 0.00413(17) 0.69432(6) 0.0215(3) Uani 1 1 d .
H4 H 0.3481 -0.0154 0.7385 0.026 Uiso 1 1 calc R
C5 C 0.28415(9) -0.05533(17) 0.65225(7) 0.0225(3) Uani 1 1 d .
C6 C 0.29630(9) -0.02783(19) 0.58233(7) 0.0260(3) Uani 1 1 d .
H6 H 0.2536 -0.0660 0.5541 0.031 Uiso 1 1 calc R
C7 C 0.36653(9) 0.05015(19) 0.55816(7) 0.0262(3) Uani 1 1 d .
H7 H 0.3717 0.0655 0.5138 0.031 Uiso 1 1 calc R
C8 C 0.65049(9) 0.28812(19) 0.59126(7) 0.0249(3) Uani 1 1 d .
C9 C 0.48328(9) 0.17097(17) 0.77638(6) 0.0205(3) Uani 1 1 d .
C10 C 0.41281(9) 0.24856(18) 0.80591(7) 0.0228(3) Uani 1 1 d .
H10 H 0.3668 0.2903 0.7816 0.027 Uiso 1 1 calc R
C11 C 0.41273(9) 0.26238(19) 0.87290(7) 0.0260(3) Uani 1 1 d .
H11 H 0.3663 0.3146 0.8937 0.031 Uiso 1 1 calc R
C12 C 0.48154(9) 0.19879(19) 0.90882(6) 0.0265(3) Uani 1 1 d .
H12 H 0.4809 0.2084 0.9535 0.032 Uiso 1 1 calc R
C13 C 0.55113(9) 0.12109(18) 0.87821(7) 0.0255(3) Uani 1 1 d .
H13 H 0.5969 0.0781 0.9025 0.031 Uiso 1 1 calc R
C14 C 0.55280(9) 0.10720(17) 0.81137(7) 0.0230(3) Uani 1 1 d .
H14 H 0.5996 0.0562 0.7905 0.028 Uiso 1 1 calc R
F1 F 0.63904(6) 0.38942(12) 0.53956(4) 0.0349(3) Uani 1 1 d .
F2 F 0.69887(5) 0.15298(12) 0.57143(4) 0.0320(2) Uani 1 1 d .
F3 F 0.69735(6) 0.37643(12) 0.63372(4) 0.0337(2) Uani 1 1 d .
N1 N 0.48715(7) 0.16223(15) 0.70693(5) 0.0203(3) Uani 1 1 d .
N2 N 0.56080(7) 0.22461(15) 0.68170(5) 0.0218(3) Uani 1 1 d .
N3 N 0.50445(8) 0.17670(15) 0.57554(5) 0.0236(3) Uani 1 1 d .
O1 O 0.21765(6) -0.12612(13) 0.67223(5) 0.0281(3) Uani 1 1 d .

loop_
_atom_site_aniso_label
_atom_site_aniso_U_11
_atom_site_aniso_U_22
_atom_site_aniso_U_33
_atom_site_aniso_U_23
_atom_site_aniso_U_13
_atom_site_aniso_U_12
C1 0.0253(7) 0.0239(6) 0.0181(6) -0.0004(5) 0.0005(5) 0.0011(5)
C2 0.0261(7) 0.0227(7) 0.0177(7) 0.0003(5) -0.0010(5) 0.0015(5)
C3 0.0225(6) 0.0210(6) 0.0175(7) -0.0014(5) -0.0027(5) 0.0040(5)
C4 0.0245(7) 0.0231(7) 0.0169(7) 0.0005(5) 0.0003(5) 0.0023(5)
C5 0.0221(6) 0.0205(7) 0.0247(7) -0.0009(5) 0.0002(5) 0.0021(5)
C6 0.0259(7) 0.0294(7) 0.0227(7) -0.0026(6) -0.0050(5) -0.0002(6)
C7 0.0297(7) 0.0326(7) 0.0163(6) -0.0008(6) -0.0032(5) 0.0000(6)
C8 0.0269(7) 0.0276(7) 0.0201(7) -0.0015(5) 0.0007(5) -0.0010(6)
C9 0.0251(7) 0.0216(6) 0.0148(6) -0.0003(5) -0.0009(5) -0.0042(5)
C10 0.0238(7) 0.0237(6) 0.0210(7) -0.0004(5) -0.0012(5) -0.0018(5)
C11 0.0281(7) 0.0286(7) 0.0213(7) -0.0038(6) 0.0035(5) -0.0024(6)
C12 0.0331(8) 0.0308(7) 0.0155(6) -0.0015(5) -0.0001(6) -0.0064(6)
C13 0.0281(7) 0.0285(7) 0.0199(7) 0.0010(5) -0.0050(5) -0.0024(6)
C14 0.0252(7) 0.0237(7) 0.0201(7) -0.0008(5) -0.0011(5) -0.0006(5)
F1 0.0347(5) 0.0423(5) 0.0278(5) 0.0112(4) 0.0059(4) -0.0024(4)
F2 0.0276(5) 0.0358(5) 0.0326(5) -0.0054(4) 0.0062(3) 0.0017(3)
F3 0.0302(5) 0.0432(5) 0.0277(5) -0.0085(4) 0.0046(3) -0.0127(4)
N1 0.0217(6) 0.0239(6) 0.0154(6) 0.0003(4) -0.0005(4) -0.0011(4)
N2 0.0218(6) 0.0245(6) 0.0192(6) -0.0001(4) 0.0016(4) 0.0006(4)
N3 0.0264(6) 0.0256(6) 0.0187(6) -0.0003(5) -0.0005(4) -0.0009(5)
O1 0.0257(5) 0.0301(5) 0.0283(6) -0.0013(4) 0.0013(4) -0.0037(4)

loop_
_atom_type_symbol
_atom_type_description
_atom_type_scat_dispersion_real
_atom_type_scat_dispersion_imag
_atom_type_scat_source
C C 0.0181 0.0091 'International Tables Vol C Tables 4.2.6.8 and 6.1.1.4'
H H 0.0000 0.0000 'International Tables Vol C Tables 4.2.6.8 and 6.1.1.4'
N N 0.0311 0.0180 'International Tables Vol C Tables 4.2.6.8 and 6.1.1.4'
O O 0.0492 0.0322 'International Tables Vol C Tables 4.2.6.8 and 6.1.1.4'
F F 0.0727 0.0534 'International Tables Vol C Tables 4.2.6.8 and 6.1.1.4'

loop_
_geom_angle_atom_site_label_1
_geom_angle_atom_site_label_2
_geom_angle_atom_site_label_3
_geom_angle
N2 C1 N3 127.93(12)
N2 C1 C8 115.67(11)
N3 C1 C8 116.39(12)
N3 C2 C7 119.58(12)
N3 C2 C3 122.70(12)
C7 C2 C3 117.69(12)
C4 C3 N1 124.73(12)
C4 C3 C2 121.79(12)
N1 C3 C2 113.48(11)
C3 C4 C5 120.42(12)
O1 C5 C4 122.99(13)
O1 C5 C6 119.87(12)
C4 C5 C6 117.14(12)
C7 C6 C5 122.32(13)
C6 C7 C2 120.49(13)
F3 C8 F1 107.83(12)
F3 C8 F2 107.07(11)
F1 C8 F2 106.20(11)
F3 C8 C1 112.63(11)
F1 C8 C1 111.87(11)
F2 C8 C1 110.91(11)
C10 C9 C14 122.12(12)
C10 C9 N1 119.58(12)
C14 C9 N1 118.24(12)
C9 C10 C11 118.30(12)
C12 C11 C10 120.48(13)
C13 C12 C11 120.16(12)
C12 C13 C14 120.28(13)
C9 C14 C13 118.66(13)
N2 N1 C3 123.39(11)
N2 N1 C9 114.04(10)
C3 N1 C9 122.52(11)
C1 N2 N1 116.25(11)
C2 N3 C1 115.60(12)

loop_
_geom_bond_atom_site_label_1
_geom_bond_atom_site_label_2
_geom_bond_distance
C1 N2 1.3054(18)
C1 N3 1.3613(18)
C1 C8 1.5078(19)
C2 N3 1.3076(18)
C2 C7 1.4381(19)
C2 C3 1.4687(19)
C3 C4 1.3536(19)
C3 N1 1.3929(17)
C4 C5 1.4402(19)
C5 O1 1.2361(17)
C5 C6 1.4771(19)
C6 C7 1.339(2)
C8 F3 1.3275(16)
C8 F1 1.3366(16)
C8 F2 1.3451(17)
C9 C10 1.3859(19)
C9 C14 1.3875(19)
C9 N1 1.4428(17)
C10 C11 1.3929(19)
C11 C12 1.389(2)
C12 C13 1.386(2)
C13 C14 1.390(2)
N1 N2 1.3430(15)
